data_2007020
loop_
_publ_author_name
' Sybolt Harkema'
'Jan-Dirk van Loon'
'Willem Verboom'
'David N. Reinhoudt'

_publ_section_title
;
 15,17-Di-2-propenylcalix[4]arene-25,26,27,28-tetrol: Self-Complexation
 and C---H&#x00B7;&#x00B7;&#x00B7;O Interactions
;
_journal_issue 2
_journal_name_full 'Acta Crystallographica Section C'
_journal_page_first 269
_journal_page_last 271
_journal_paper_doi 10.1107/S0108270197010937
_journal_volume 54
_journal_year 1998
_chemical_formula_sum 'C34 H32 O4'
_chemical_formula_weight 504.6
_space_group_IT_number 14
_symmetry_cell_setting monoclinic
_symmetry_space_group_name_Hall '-P 2ybc'
_symmetry_space_group_name_H-M 'P 1 21/c 1'
_atom_type_scat_source IntTabIV
_audit_creation_method 'manual editing of form.cif'
_cell_angle_alpha 90.
_cell_angle_beta 102.91(2)
_cell_angle_gamma 90.
_cell_formula_units_Z 4
_cell_length_a 16.206(2)
_cell_length_b 8.991(4)
_cell_length_c 18.665(2)
_cell_measurement_reflns_used 25
_cell_measurement_temperature 293
_cell_measurement_theta_max 14.1
_cell_measurement_theta_min 7.0
_cell_volume 2650.9(13)
_computing_cell_refinement 'CAD-4 Express'
_computing_data_collection 'CAD-4 Express (Enraf-Nonius, 1992)'
_computing_data_reduction 'CAD-4 Express'
_diffrn_measurement_device 'Enraf-Nonius CAD-4'
_diffrn_measurement_method \w/2\q
_diffrn_radiation_type MoK\a
_diffrn_radiation_wavelength 0.71073
_diffrn_reflns_av_R_equivalents 0.018
_diffrn_reflns_limit_h_max 18
_diffrn_reflns_limit_h_min 0
_diffrn_reflns_limit_k_max 10
_diffrn_reflns_limit_k_min 0
_diffrn_reflns_limit_l_max 22
_diffrn_reflns_limit_l_min -22
_diffrn_reflns_number 4810
_diffrn_reflns_theta_max 25
_diffrn_standards_decay_% <3
_diffrn_standards_interval_time 60
_diffrn_standards_number 3
_exptl_absorpt_coefficient_mu 0.076
_exptl_absorpt_correction_type none
_exptl_crystal_colour colorless
_exptl_crystal_density_diffrn 1.264
_exptl_crystal_density_method 'not measured'
_exptl_crystal_description parallelepiped
_exptl_crystal_size_max 0.50
_exptl_crystal_size_mid 0.20
_exptl_crystal_size_min 0.20
_refine_diff_density_max 0.32
_refine_diff_density_min -0.40
_refine_ls_extinction_coef 2.5E-7(4)
_refine_ls_extinction_method 'Zachariasen (1963)'
_refine_ls_goodness_of_fit_all 0.817
_refine_ls_goodness_of_fit_obs 1.073
_refine_ls_hydrogen_treatment 'H atoms treated as riding atoms except for hydroxyl H atoms'
_refine_ls_number_parameters 360
_refine_ls_number_reflns 4666
_refine_ls_R_factor_all 0.184
_refine_ls_R_factor_obs .096
_refine_ls_shift/esd_max 0.02
_refine_ls_structure_factor_coef Fsqd
_refine_ls_weighting_details 'w = 1/\s^2^(F^2^)'
_refine_ls_weighting_scheme calc
_refine_ls_wR_factor_all 0.113
_refine_ls_wR_factor_obs .101
_reflns_number_observed 2444
_reflns_number_total 4666
_reflns_observed_criterion I>\s(I)
_cod_data_source_file ka1242.cif
_cod_data_source_block global
_cod_depositor_comments
;
The following automatic conversions were performed:

'_refine_ls_weighting_scheme' value 'w = 1/\s^2^(F^2^)' was changed
to 'calc'. New tag '_refine_ls_weighting_details' was created. The
value of the new tag was set to 'w = 1/\s^2^(F^2^)'.

Automatic conversion script
Id: cif_fix_values 3143 2015-03-26 13:38:13Z robertas 
;
_cod_original_cell_volume 2651(2)
_cod_original_sg_symbol_H-M 'P 21/c'
_cod_database_code 2007020

loop_
_symmetry_equiv_pos_as_xyz
x,y,z
-x,1/2+y,1/2-z
-x,-y,-z
x,1/2-y,1/2+z

loop_
_atom_site_aniso_label
_atom_site_aniso_U_11
_atom_site_aniso_U_22
_atom_site_aniso_U_33
_atom_site_aniso_U_12
_atom_site_aniso_U_13
_atom_site_aniso_U_23
O7 .0570(10) .0520(10) .0850(10) .0010(10) .0140(10) .0040(10)
O17 .0660(10) .0620(10) .0630(10) .0020(10) .0110(10) .0040(10)
O27 .0630(10) .0520(10) .0810(10) .0010(10) .0190(10) .0080(10)
O37 .0650(10) .0560(10) .0830(10) .0030(10) .0200(10) .0010(10)
C1 .054(2) .043(2) .061(2) -.004(2) .0140(10) .008(2)
C2 .060(2) .042(2) .062(2) -.012(2) .0230(10) -.001(2)
C3 .062(2) .054(2) .059(2) -.013(2) .0210(10) .004(2)
C4 .054(2) .053(2) .057(2) .000(2) .0180(10) .001(2)
C5 .070(2) .052(2) .056(2) .001(2) .0210(10) .003(2)
C6 .058(2) .050(2) .050(2) -.006(2) .0120(10) -.002(2)
C9 .075(2) .061(2) .065(2) -.003(2) .024(2) .003(2)
C10 .068(2) .061(2) .052(2) -.007(2) .0190(10) .005(2)
C11 .056(2) .051(2) .049(2) .005(2) .0010(10) -.004(2)
C12 .053(2) .059(2) .043(2) -.007(2) .0090(10) .003(2)
C13 .060(2) .061(2) .056(2) .000(2) .0170(10) -.001(2)
C14 .077(2) .047(2) .063(2) -.002(2) .017(2) -.005(2)
C15 .072(2) .052(2) .055(2) -.005(2) .015(2) .004(2)
C16 .055(2) .053(2) .047(2) -.012(2) .0070(10) -.001(2)
C20 .056(2) .055(2) .062(2) -.015(2) .009(2) -.001(2)
C21 .044(2) .052(2) .064(2) .001(2) .0180(10) .002(2)
C22 .040(2) .052(2) .067(2) -.002(2) .0110(10) -.002(2)
C23 .060(2) .051(2) .076(2) -.008(2) .020(2) -.005(2)
C24 .067(2) .056(2) .065(2) -.005(2) .021(2) .002(2)
C25 .065(2) .068(2) .062(2) -.008(2) .0230(10) -.003(2)
C26 .048(2) .055(2) .070(2) -.011(2) .0210(10) -.006(2)
C29 .095(3) .082(3) .074(2) -.012(2) .021(2) .007(2)
C30 .071(2) .060(2) .079(2) -.011(2) .0390(10) -.015(2)
C31 .062(2) .039(2) .071(2) -.004(2) .0260(10) -.014(2)
C32 .069(2) .046(2) .063(2) -.003(2) .0300(10) -.017(2)
C33 .092(2) .060(2) .059(2) -.009(2) .030(2) -.012(2)
C34 .075(2) .080(2) .062(2) -.002(2) .020(2) -.019(2)
C35 .063(2) .066(2) .072(2) -.003(2) .024(2) -.019(2)
C36 .067(2) .036(2) .070(2) -.003(2) .024(2) -.015(2)
C40 .062(2) .049(2) .081(2) -.011(2) .025(2) -.013(2)
C60 .062(2) .084(3) .087(2) .009(2) .034(2) -.003(2)
C70 .113(3) .093(3) .099(2) -.003(3) .056(2) .018(2)
C80 .123(3) .073(3) .081(2) -.025(3) .016(2) .005(2)
C90 .074(3) .105(3) .179(4) .003(3) .028(3) .020(3)

loop_
_atom_site_label
_atom_site_fract_x
_atom_site_fract_y
_atom_site_fract_z
O7 .23270(10) .2300(2) .09630(10)
O17 .33970(10) .4492(2) .14830(10)
O27 .39540(10) .4175(2) .02650(10)
O37 .29730(10) .1859(2) -.02330(10)
C1 .1473(2) .2705(3) .0828(2)
C2 .0925(2) .2068(3) .0229(2)
C3 .0072(2) .2451(4) .0117(2)
C4 -.0236(2) .3436(4) .0565(2)
C5 .0350(2) .4068(4) .1142(2)
C6 .1211(2) .3723(3) .1286(2)
C9 -.1162(2) .3802(4) .0431(2)
C10 .1818(2) .4496(4) .1906(2)
C11 .2969(2) .5842(3) .1442(2)
C12 .2208(2) .5894(4) .1662(2)
C13 .1807(2) .7262(4) .1644(2)
C14 .2144(2) .8521(4) .1401(2)
C15 .2903(2) .8430(4) .1174(2)
C16 .3334(2) .7095(4) .1194(2)
C20 .4164(2) .7027(4) .0947(2)
C21 .3918(2) .5394(4) -.0192(2)
C22 .4047(2) .6809(4) .0126(2)
C23 .4044(2) .8014(4) -.0344(2)
C24 .3897(2) .7864(4) -.1094(2)
C25 .3756(2) .6442(4) -.1388(2)
C26 .3752(2) .5193(4) -.0953(2)
C29 .3906(2) .9199(4) -.1579(2)
C30 .3552(2) .3661(4) -.1290(2)
C31 .2364(2) .2352(3) -.0836(2)
C32 .2636(2) .3211(4) -.1358(2)
C33 .2019(2) .3685(4) -.1968(2)
C34 .1176(2) .3294(4) -.2048(2)
C35 .0938(2) .2417(4) -.1521(2)
C36 .1519(2) .1940(3) -.0905(2)
C40 .1226(2) .1066(3) -.0312(2)
C60 -.1643(2) .2964(4) .0888(2)
C70 -.1377(3) .2060(5) .1417(2)
C80 .4696(3) .9397(4) -.1872(2)
C90 .5352(3) .8620(5) -.1756(3)
H7 .278(3) .307(5) .124(2)
H17 .369(2) .449(4) .105(2)
H27 .360(2) .318(5) .001(2)
H37 .277(2) .182(5) .018(2)
H3 -.0316 .2020 -.0287
H5 .0159 .4769 .1449
H9A -.1408 .3609 -.0071
H9B -.1212 .4831 .0530
H10A .2258 .3822 .2114
H10B .1517 .4773 .2267
H13 .1293 .7330 .1805
H14 .1859 .9448 .1386
H15 .3132 .9297 .1001
H20A .4500 .6239 .1195
H20B .4447 .7947 .1075
H23 .4144 .8981 -.0138
H25 .3662 .6323 -.1906
H29A .3840 1.0066 -.1306
H29B .3440 .9114 -.1989
H30A .3908 .2951 -.0995
H30B .3664 .3670 -.1769
H33 .2180 .4281 -.2335
H34 .0764 .3625 -.2463
H35 .0361 .2137 -.1581
H40A .0774 .0430 -.0537
H40B .1686 .0485 -.0052
H60 -.2239 .3109 .0760
H70A -.1772 .1599 .1654
H70B -.0790 .1857 .1577
H80 .4694 1.0214 -.2195
H90A .5807 .8868 -.1978
H90B .5397 .7785 -.1437

loop_
_geom_angle_atom_site_label_1
_geom_angle_atom_site_label_2
_geom_angle_atom_site_label_3
_geom_angle
_geom_angle_publ_flag
O7 C1 C2 117.9(3) yes
C2 C1 C6 122.9(3) yes
O7 C1 C6 119.3(2) yes
C1 C2 C40 122.7(3) yes
C3 C2 C40 120.3(2) yes
C1 C2 C3 117.0(3) yes
C2 C3 C4 123.1(3) yes
C3 C4 C5 117.0(3) yes
C3 C4 C9 121.4(3) yes
C5 C4 C9 121.7(3) yes
C4 C5 C6 122.7(3) yes
C1 C6 C10 122.7(3) yes
C5 C6 C10 119.8(3) yes
C1 C6 C5 117.4(2) yes
C4 C9 C60 115.3(3) yes
C6 C10 C12 113.2(2) yes
O17 C11 C16 118.7(3) yes
C12 C11 C16 122.8(3) yes
O17 C11 C12 118.6(3) yes
C10 C12 C13 121.1(3) yes
C10 C12 C11 121.3(3) yes
C11 C12 C13 117.7(3) yes
C12 C13 C14 121.3(3) yes
C13 C14 C15 119.7(4) yes
C14 C15 C16 121.3(4) yes
C15 C16 C20 120.2(3) yes
C11 C16 C20 122.5(3) yes
C11 C16 C15 117.3(3) yes
C16 C20 C22 113.2(2) yes
O27 C21 C26 119.8(3) yes
O27 C21 C22 118.5(3) yes
C22 C21 C26 121.7(3) yes
C20 C22 C23 121.2(3) yes
C20 C22 C21 121.3(3) yes
C21 C22 C23 117.5(3) yes
C22 C23 C24 122.7(4) yes
C23 C24 C29 120.8(3) yes
C23 C24 C25 117.9(4) yes
C25 C24 C29 121.2(3) yes
C24 C25 C26 122.4(3) yes
C25 C26 C30 121.4(3) yes
C21 C26 C30 120.9(3) yes
C21 C26 C25 117.8(3) yes
C24 C29 C80 115.8(3) yes
C26 C30 C32 113.0(3) yes
O37 C31 C32 117.7(3) yes
C32 C31 C36 122.7(3) yes
O37 C31 C36 119.7(3) yes
C30 C32 C31 123.3(2) yes
C30 C32 C33 119.5(3) yes
C31 C32 C33 117.3(3) yes
C32 C33 C34 121.0(4) yes
C33 C34 C35 119.6(3) yes
C34 C35 C36 121.6(4) yes
C31 C36 C40 122.0(2) yes
C31 C36 C35 117.9(3) yes
C35 C36 C40 120.2(3) yes
C2 C40 C36 112.3(3) yes
C9 C60 C70 129.6(3) yes
C29 C80 C90 129.0(4) yes
C1 O7 H7 118(2) yes
C11 O17 H17 106(3) yes
C21 O27 H27 115(2) yes
C31 O37 H37 112(2) yes
O7 H7 O17 166(4) yes
O17 H17 O27 165(3) yes
O27 H27 O37 168(4) yes
O7 H37 O37 164(4) yes
C2 C3 H3 118.6 no
C4 C3 H3 118.5 no
C4 C5 H5 118.8 no
C6 C5 H5 118.6 no
H9A C9 H9B 109.5 no
C4 C9 H9A 107.9 no
C60 C9 H9A 108.4 no
C60 C9 H9B 107.7 no
C4 C9 H9B 107.9 no
C6 C10 H10A 108.8 no
C12 C10 H10B 108.0 no
C12 C10 H10A 109.0 no
H10A C10 H10B 109.5 no
C6 C10 H10B 108.4 no
C14 C13 H13 119.6 no
C12 C13 H13 119.2 no
C15 C14 H14 120.0 no
C13 C14 H14 120.3 no
C16 C15 H15 119.2 no
C14 C15 H15 119.6 no
C16 C20 H20A 109.5 no
C22 C20 H20A 109.0 no
H20A C20 H20B 109.5 no
C22 C20 H20B 108.1 no
C16 C20 H20B 107.5 no
C24 C23 H23 118.5 no
C22 C23 H23 118.7 no
C26 C25 H25 119.0 no
C24 C25 H25 118.7 no
C24 C29 H29A 108.2 no
C24 C29 H29B 108.0 no
C80 C29 H29A 107.7 no
C80 C29 H29B 107.7 no
H29A C29 H29B 109.5 no
C32 C30 H30B 108.3 no
C26 C30 H30B 108.2 no
H30A C30 H30B 109.5 no
C26 C30 H30A 108.8 no
C32 C30 H30A 109.0 no
C32 C33 H33 119.8 no
C34 C33 H33 119.2 no
C33 C34 H34 120.4 no
C35 C34 H34 120.0 no
C36 C35 H35 119.1 no
C34 C35 H35 119.4 no
C2 C40 H40A 108.8 no
C36 C40 H40B 108.6 no
C2 C40 H40B 108.7 no
C36 C40 H40A 108.9 no
H40A C40 H40B 109.5 no
C9 C60 H60 114.9 no
C70 C60 H60 115.4 no
H70A C70 H70B 120.0 no
C60 C70 H70A 119.5 no
C60 C70 H70B 120.5 no
C90 C80 H80 115.2 no
C29 C80 H80 115.9 no
C80 C90 H90A 120.4 no
H90A C90 H90B 120.1 no
C80 C90 H90B 119.6 no

loop_
_geom_bond_atom_site_label_1
_geom_bond_atom_site_label_2
_geom_bond_distance
_geom_bond_publ_flag
O7 C1 1.400(4) yes
O7 H7 1.05(4) yes
O17 C11 1.392(4) yes
O17 H17 1.03(4) yes
O27 C21 1.382(4) yes
O27 H27 1.11(5) yes
O37 C31 1.392(3) yes
O37 H37 .91(5) yes
C1 C2 1.386(4) yes
C1 C6 1.383(4) yes
C2 C3 1.394(4) yes
C2 C40 1.512(5) yes
C3 C4 1.386(5) yes
C3 H3 .951 no
C4 C5 1.388(4) yes
C4 C9 1.501(4) yes
C5 C6 1.395(4) yes
C5 H5 .950 no
C6 C10 1.511(4) yes
C9 C60 1.483(6) yes
C9 H9A .951 no
C9 H9B .950 no
C10 C12 1.521(5) yes
C10 H10A .950 no
C10 H10B .951 no
C11 C12 1.387(5) yes
C11 C16 1.399(4) yes
C12 C13 1.389(5) yes
C13 C14 1.378(5) yes
C13 H13 .950 no
C14 C15 1.390(5) yes
C14 H14 .951 no
C15 C16 1.386(5) yes
C15 H15 .951 no
C16 C20 1.517(4) yes
C20 C22 1.514(4) yes
C20 H20A .951 no
C20 H20B .950 no
C21 C22 1.400(4) yes
C21 C26 1.397(4) yes
C22 C23 1.392(5) yes
C23 C24 1.374(4) yes
C23 H23 .951 no
C24 C25 1.390(5) yes
C24 C29 1.506(5) yes
C25 C26 1.387(5) yes
C25 H25 .950 no
C26 C30 1.520(4) yes
C29 C80 1.511(6) yes
C29 H29A .951 no
C29 H29B .950 no
C30 C32 1.517(4) yes
C30 H30A .951 no
C30 H30B .950 no
C31 C32 1.389(4) yes
C31 C36 1.397(4) yes
C32 C33 1.404(4) yes
C33 C34 1.386(5) yes
C33 H33 .951 no
C34 C35 1.382(5) yes
C34 H34 .950 no
C35 C36 1.381(4) yes
C35 H35 .950 no
C36 C40 1.518(5) yes
C40 H40A .950 no
C40 H40B .950 no
C60 C70 1.277(5) yes
C60 H60 .950 no
C70 H70A .951 no
C70 H70B .950 no
C80 C90 1.249(6) yes
C80 H80 .950 no
C90 H90A .951 no
C90 H90B .950 no
